data_7050237
loop_
_publ_author_name
'Nail M. Shavaleev'
'Andrea Barbieri'
'Z\"oe R. Bell'
'Michael D. Ward'
'Francesco Barigelletti'

_publ_section_title
;
 New ligands in the 2,2'-dipyridylamine series and their Re(I)
 complexes; synthesis, structures and luminescence properties
;
_journal_issue 3
_journal_name_full 'New J. Chem.'
_journal_page_first 398
_journal_page_last 405
_journal_paper_doi 10.1039/b312647a
_journal_volume 28
_journal_year 2004
_chemical_formula_moiety 'C36 H24 Cl2 N8 O6 Re2'
_chemical_formula_sum 'C18 H12 Cl N4 O3 Re'
_chemical_formula_weight 553.96
_chemical_name_systematic
;
?
;
_space_group_IT_number 2
_symmetry_cell_setting triclinic
_symmetry_space_group_name_Hall '-P 1'
_symmetry_space_group_name_H-M 'P -1'
_atom_sites_solution_hydrogens geom
_atom_sites_solution_primary direct
_atom_sites_solution_secondary difmap
_audit_creation_method SHELXL-97
_cell_angle_alpha 107.544(15)
_cell_angle_beta 111.036(13)
_cell_angle_gamma 102.713(17)
_cell_formula_units_Z 4
_cell_length_a 10.975(2)
_cell_length_b 13.661(2)
_cell_length_c 14.578(3)
_cell_measurement_reflns_used 102
_cell_measurement_temperature 100(2)
_cell_measurement_theta_max 1
_cell_measurement_theta_min 0.783146
_cell_volume 1808.0(7)
_computing_cell_refinement 'Bruker SAINT (Bruker, 1998)'
_computing_data_collection 'Bruker SMART (Bruker, 1998)'
_computing_data_reduction 'Bruker SHELXTL (Bruker, 1998)'
_computing_molecular_graphics 'Bruker SHELXTL (Bruker, 1998)'
_computing_publication_material 'Bruker SHELXTL (Bruker, 1998)'
_computing_structure_refinement 'Bruker SHELXTL (Bruker, 1998)'
_computing_structure_solution 'Bruker SHELXTL (Bruker, 1998)'
_diffrn_ambient_temperature 100(2)
_diffrn_measured_fraction_theta_full 0.997
_diffrn_measured_fraction_theta_max 0.997
_diffrn_measurement_device_type 'CCD area detector'
_diffrn_measurement_method '\w rotation with narrow frames'
_diffrn_radiation_monochromator graphite
_diffrn_radiation_source 'fine-focus sealed tube'
_diffrn_radiation_type MoK\a
_diffrn_radiation_wavelength 0.71073
_diffrn_reflns_av_R_equivalents 0.0427
_diffrn_reflns_av_sigmaI/netI 0.0575
_diffrn_reflns_limit_h_max 14
_diffrn_reflns_limit_h_min -14
_diffrn_reflns_limit_k_max 17
_diffrn_reflns_limit_k_min -17
_diffrn_reflns_limit_l_max 18
_diffrn_reflns_limit_l_min -18
_diffrn_reflns_number 20904
_diffrn_reflns_theta_full 27.48
_diffrn_reflns_theta_max 27.48
_diffrn_reflns_theta_min 1.68
_diffrn_standards_decay_% 0
_diffrn_standards_number 0
_exptl_absorpt_coefficient_mu 6.895
_exptl_absorpt_correction_T_max 0.54
_exptl_absorpt_correction_T_min 0.13
_exptl_absorpt_correction_type multi-scan
_exptl_absorpt_process_details 'SADABS (Sheldrick, 1996)'
_exptl_crystal_colour colourless
_exptl_crystal_density_diffrn 2.035
_exptl_crystal_density_method 'not measured'
_exptl_crystal_description block
_exptl_crystal_F_000 1056
_exptl_crystal_size_max 0.3
_exptl_crystal_size_mid 0.1
_exptl_crystal_size_min 0.1
_refine_diff_density_max 1.351
_refine_diff_density_min -0.710
_refine_diff_density_rms 0.167
_refine_ls_extinction_method none
_refine_ls_goodness_of_fit_ref 0.999
_refine_ls_hydrogen_treatment mixed
_refine_ls_matrix_type full
_refine_ls_number_parameters 487
_refine_ls_number_reflns 8268
_refine_ls_number_restraints 0
_refine_ls_restrained_S_all 0.999
_refine_ls_R_factor_all 0.0460
_refine_ls_R_factor_gt 0.0322
_refine_ls_shift/su_max 0.002
_refine_ls_shift/su_mean 0.000
_refine_ls_structure_factor_coef Fsqd
_refine_ls_weighting_details 'calc w=1/[\s^2^(Fo^2^)+(0.0205P)^2^+0.0000P] where P=(Fo^2^+2Fc^2^)/3'
_refine_ls_weighting_scheme calc
_refine_ls_wR_factor_gt 0.0607
_refine_ls_wR_factor_ref 0.0650
_reflns_number_gt 6727
_reflns_number_total 8268
_reflns_threshold_expression >2sigma(I)
_cod_data_source_file b312647a.txt
_cod_data_source_block angrys
_cod_depositor_comments
;
The following automatic conversions were performed:
'_symmetry_cell_setting' value 'Triclinic' changed to 'triclinic'
according to '/home/saulius/struct/CIF-dictionaries/cif_core.dic'
dictionary named 'cif_core.dic' version 2.4.1 from 2010-06-29.

Automatic conversion script
Id: cif_fix_enum 1527 2010-12-29 10:47:43Z saulius 
;
_cod_original_cell_volume 1808.1(6)
_cod_original_sg_symbol_H-M P-1
_cod_database_code 7050237

loop_
_symmetry_equiv_pos_as_xyz
'x, y, z'
'-x, -y, -z'

loop_
_atom_site_label
_atom_site_type_symbol
_atom_site_fract_x
_atom_site_fract_y
_atom_site_fract_z
_atom_site_U_iso_or_equiv
_atom_site_adp_type
_atom_site_occupancy
_atom_site_symmetry_multiplicity
_atom_site_calc_flag
_atom_site_refinement_flags
_atom_site_disorder_assembly
_atom_site_disorder_group
Re1 Re 0.22467(2) 1.148937(15) -0.176392(16) 0.01395(6) Uani 1 1 d . . .
Cl1 Cl 0.41674(13) 1.13834(10) -0.22480(10) 0.0185(3) Uani 1 1 d . . .
O41 O 0.1623(4) 1.3107(3) -0.2772(3) 0.0298(9) Uani 1 1 d . . .
O51 O -0.0080(4) 1.1564(3) -0.1087(3) 0.0250(8) Uani 1 1 d . . .
O61 O 0.0046(4) 0.9646(3) -0.3989(3) 0.0300(9) Uani 1 1 d . . .
N1 N 0.3117(4) 1.1684(3) 0.0626(3) 0.0160(9) Uani 1 1 d . . .
N11 N 0.3962(4) 1.2720(3) -0.0191(3) 0.0145(9) Uani 1 1 d . . .
N21 N 0.2823(4) 1.0384(3) -0.0991(3) 0.0137(8) Uani 1 1 d . . .
N31 N 0.2344(4) 1.2888(3) 0.1536(3) 0.0213(10) Uani 1 1 d . . .
C12 C 0.4096(5) 1.2622(4) 0.0721(4) 0.0141(10) Uani 1 1 d . . .
C13 C 0.5176(5) 1.3381(4) 0.1730(4) 0.0190(11) Uani 1 1 d . . .
H13A H 0.5254 1.3280 0.2350 0.023 Uiso 1 1 calc R . .
C14 C 0.6128(5) 1.4284(4) 0.1803(4) 0.0188(11) Uani 1 1 d . . .
H14A H 0.6850 1.4811 0.2470 0.023 Uiso 1 1 calc R . .
C15 C 0.5981(5) 1.4387(4) 0.0851(4) 0.0213(11) Uani 1 1 d . . .
H15A H 0.6596 1.4996 0.0877 0.026 Uiso 1 1 calc R . .
C16 C 0.4936(5) 1.3597(4) -0.0116(4) 0.0174(11) Uani 1 1 d . . .
H16A H 0.4882 1.3655 -0.0748 0.021 Uiso 1 1 calc R . .
C22 C 0.3076(5) 1.0630(4) 0.0048(4) 0.0145(10) Uani 1 1 d . . .
C23 C 0.3391(5) 0.9934(4) 0.0543(4) 0.0203(11) Uani 1 1 d . . .
H23A H 0.3598 1.0135 0.1266 0.024 Uiso 1 1 calc R . .
C24 C 0.3394(5) 0.8943(4) -0.0053(4) 0.0194(11) Uani 1 1 d . . .
H24A H 0.3568 0.8451 0.0253 0.023 Uiso 1 1 calc R . .
C25 C 0.3131(5) 0.8683(4) -0.1124(4) 0.0177(11) Uani 1 1 d . . .
H25A H 0.3127 0.8015 -0.1542 0.021 Uiso 1 1 calc R . .
C26 C 0.2879(5) 0.9427(4) -0.1552(4) 0.0157(10) Uani 1 1 d . . .
H26A H 0.2743 0.9263 -0.2257 0.019 Uiso 1 1 calc R . .
C32 C 0.2295(5) 1.1858(4) 0.1174(4) 0.0156(10) Uani 1 1 d . . .
C33 C 0.1463(5) 1.1013(4) 0.1290(4) 0.0214(11) Uani 1 1 d . . .
H33A H 0.1446 1.0297 0.1030 0.026 Uiso 1 1 calc R . .
C34 C 0.0676(5) 1.1285(4) 0.1801(4) 0.0261(13) Uani 1 1 d . . .
H34A H 0.0120 1.0743 0.1897 0.031 Uiso 1 1 calc R . .
C35 C 0.0694(5) 1.2359(4) 0.2181(4) 0.0261(12) Uani 1 1 d . . .
H35A H 0.0150 1.2548 0.2517 0.031 Uiso 1 1 calc R . .
C36 C 0.1554(6) 1.3114(5) 0.2031(4) 0.0261(12) Uani 1 1 d . . .
H36A H 0.1595 1.3838 0.2290 0.031 Uiso 1 1 calc R . .
C41 C 0.1856(5) 1.2505(4) -0.2395(4) 0.0181(11) Uani 1 1 d . . .
C51 C 0.0816(5) 1.1543(4) -0.1332(4) 0.0189(11) Uani 1 1 d . . .
C61 C 0.0861(5) 1.0338(4) -0.3150(4) 0.0178(11) Uani 1 1 d . . .
Re2 Re 0.76179(2) 0.310116(15) 0.508123(15) 0.01340(6) Uani 1 1 d . . .
Cl2 Cl 0.57417(12) 0.17539(9) 0.32619(10) 0.0176(3) Uani 1 1 d . . .
O141 O 0.8162(4) 0.4971(3) 0.4360(3) 0.0258(9) Uani 1 1 d . . .
O151 O 0.9886(4) 0.2610(3) 0.4479(3) 0.0263(9) Uani 1 1 d . . .
O161 O 0.9882(4) 0.4792(3) 0.7336(3) 0.0303(9) Uani 1 1 d . . .
N2 N 0.6649(4) 0.2779(3) 0.6818(3) 0.0165(9) Uani 1 1 d . . .
N111 N 0.7190(4) 0.1720(3) 0.5541(3) 0.0142(8) Uani 1 1 d . . .
N121 N 0.5826(4) 0.3274(3) 0.5363(3) 0.0151(9) Uani 1 1 d . . .
N131 N 0.7168(5) 0.4393(4) 0.8262(4) 0.0257(10) Uani 1 1 d . . .
C112 C 0.6796(5) 0.1775(4) 0.6324(4) 0.0150(10) Uani 1 1 d . . .
C113 C 0.6481(5) 0.0891(4) 0.6596(4) 0.0215(11) Uani 1 1 d . . .
H11A H 0.6182 0.0946 0.7125 0.026 Uiso 1 1 calc R . .
C114 C 0.6620(5) -0.0066(4) 0.6066(4) 0.0203(11) Uani 1 1 d . . .
H11B H 0.6438 -0.0662 0.6245 0.024 Uiso 1 1 calc R . .
C115 C 0.7034(5) -0.0132(4) 0.5267(4) 0.0189(11) Uani 1 1 d . . .
H11C H 0.7147 -0.0768 0.4909 0.023 Uiso 1 1 calc R . .
C116 C 0.7276(5) 0.0758(4) 0.5004(4) 0.0170(10) Uani 1 1 d . . .
H11D H 0.7506 0.0695 0.4439 0.020 Uiso 1 1 calc R . .
C122 C 0.5626(5) 0.3069(4) 0.6154(4) 0.0155(10) Uani 1 1 d . . .
C123 C 0.4457(5) 0.3098(4) 0.6314(4) 0.0168(10) Uani 1 1 d . . .
H12A H 0.4350 0.2943 0.6865 0.020 Uiso 1 1 calc R . .
C124 C 0.3465(5) 0.3358(4) 0.5644(4) 0.0188(11) Uani 1 1 d . . .
H12B H 0.2674 0.3385 0.5735 0.023 Uiso 1 1 calc R . .
C125 C 0.3663(5) 0.3581(4) 0.4827(4) 0.0201(11) Uani 1 1 d . . .
H12C H 0.3013 0.3771 0.4370 0.024 Uiso 1 1 calc R . .
C126 C 0.4824(5) 0.3519(4) 0.4705(4) 0.0167(10) Uani 1 1 d . . .
H12D H 0.4933 0.3651 0.4144 0.020 Uiso 1 1 calc R . .
C132 C 0.7277(5) 0.3397(4) 0.7951(4) 0.0159(10) Uani 1 1 d . . .
C133 C 0.8008(5) 0.3029(4) 0.8668(4) 0.0208(11) Uani 1 1 d . . .
H13C H 0.8093 0.2346 0.8427 0.025 Uiso 1 1 calc R . .
C134 C 0.8613(5) 0.3704(5) 0.9760(5) 0.0320(14) Uani 1 1 d . . .
H13D H 0.9098 0.3468 1.0264 0.038 Uiso 1 1 calc R . .
C135 C 0.8507(6) 0.4710(5) 1.0105(5) 0.0328(14) Uani 1 1 d . . .
H13E H 0.8912 0.5167 1.0839 0.039 Uiso 1 1 calc R . .
C136 C 0.7786(5) 0.5030(5) 0.9340(5) 0.0284(13) Uani 1 1 d . . .
H13F H 0.7716 0.5720 0.9571 0.034 Uiso 1 1 calc R . .
C141 C 0.7916(5) 0.4261(4) 0.4619(4) 0.0165(10) Uani 1 1 d . . .
C151 C 0.9049(5) 0.2794(4) 0.4725(4) 0.0178(11) Uani 1 1 d . . .
C161 C 0.9015(5) 0.4131(4) 0.6498(4) 0.0198(11) Uani 1 1 d . . .

loop_
_atom_site_aniso_label
_atom_site_aniso_U_11
_atom_site_aniso_U_22
_atom_site_aniso_U_33
_atom_site_aniso_U_23
_atom_site_aniso_U_13
_atom_site_aniso_U_12
Re1 0.01506(11) 0.01440(10) 0.01533(11) 0.00800(8) 0.00752(9) 0.00705(8)
Cl1 0.0212(6) 0.0223(6) 0.0196(6) 0.0116(5) 0.0135(5) 0.0100(5)
O41 0.035(2) 0.025(2) 0.029(2) 0.0173(18) 0.0085(19) 0.0113(18)
O51 0.022(2) 0.029(2) 0.034(2) 0.0141(18) 0.0184(19) 0.0158(17)
O61 0.030(2) 0.026(2) 0.024(2) 0.0054(18) 0.0048(19) 0.0123(18)
N1 0.018(2) 0.014(2) 0.015(2) 0.0056(17) 0.0082(18) 0.0030(17)
N11 0.017(2) 0.0109(19) 0.016(2) 0.0050(17) 0.0083(18) 0.0042(17)
N21 0.013(2) 0.0124(19) 0.020(2) 0.0087(17) 0.0099(18) 0.0060(16)
N31 0.023(2) 0.021(2) 0.020(2) 0.0076(19) 0.011(2) 0.0090(19)
C12 0.018(3) 0.011(2) 0.016(3) 0.006(2) 0.010(2) 0.006(2)
C13 0.031(3) 0.016(2) 0.019(3) 0.011(2) 0.016(2) 0.013(2)
C14 0.022(3) 0.014(2) 0.015(3) 0.003(2) 0.006(2) 0.004(2)
C15 0.025(3) 0.014(2) 0.029(3) 0.010(2) 0.017(3) 0.006(2)
C16 0.024(3) 0.015(2) 0.019(3) 0.011(2) 0.012(2) 0.007(2)
C22 0.010(2) 0.016(2) 0.017(3) 0.010(2) 0.005(2) 0.0029(19)
C23 0.016(3) 0.021(3) 0.021(3) 0.010(2) 0.006(2) 0.002(2)
C24 0.013(2) 0.018(3) 0.025(3) 0.010(2) 0.006(2) 0.003(2)
C25 0.020(3) 0.013(2) 0.023(3) 0.008(2) 0.012(2) 0.008(2)
C26 0.014(2) 0.020(3) 0.017(3) 0.008(2) 0.011(2) 0.005(2)
C32 0.014(2) 0.018(2) 0.013(3) 0.004(2) 0.006(2) 0.007(2)
C33 0.020(3) 0.017(3) 0.024(3) 0.008(2) 0.009(2) 0.004(2)
C34 0.022(3) 0.029(3) 0.031(3) 0.014(3) 0.019(3) 0.002(2)
C35 0.018(3) 0.036(3) 0.025(3) 0.009(3) 0.014(2) 0.011(2)
C36 0.031(3) 0.030(3) 0.021(3) 0.009(2) 0.015(3) 0.016(3)
C41 0.017(3) 0.015(2) 0.017(3) 0.005(2) 0.006(2) 0.004(2)
C51 0.025(3) 0.013(2) 0.018(3) 0.009(2) 0.007(2) 0.008(2)
C61 0.021(3) 0.020(3) 0.016(3) 0.008(2) 0.009(2) 0.011(2)
Re2 0.01478(11) 0.01222(10) 0.01459(11) 0.00575(8) 0.00769(9) 0.00551(8)
Cl2 0.0191(6) 0.0169(6) 0.0147(6) 0.0054(5) 0.0077(5) 0.0045(5)
O141 0.029(2) 0.0185(19) 0.028(2) 0.0119(17) 0.0112(18) 0.0049(17)
O151 0.025(2) 0.0198(19) 0.039(2) 0.0087(17) 0.0226(19) 0.0078(16)
O161 0.027(2) 0.031(2) 0.020(2) 0.0034(18) 0.0034(18) 0.0113(18)
N2 0.020(2) 0.019(2) 0.015(2) 0.0092(18) 0.0076(19) 0.0127(18)
N111 0.016(2) 0.013(2) 0.015(2) 0.0059(17) 0.0069(18) 0.0064(17)
N121 0.018(2) 0.016(2) 0.012(2) 0.0063(17) 0.0083(18) 0.0060(17)
N131 0.023(2) 0.031(3) 0.028(3) 0.013(2) 0.016(2) 0.009(2)
C112 0.012(2) 0.017(2) 0.018(3) 0.009(2) 0.005(2) 0.009(2)
C113 0.022(3) 0.026(3) 0.027(3) 0.016(2) 0.014(2) 0.013(2)
C114 0.018(3) 0.020(3) 0.030(3) 0.015(2) 0.014(2) 0.008(2)
C115 0.017(3) 0.012(2) 0.024(3) 0.006(2) 0.007(2) 0.004(2)
C116 0.015(3) 0.019(2) 0.016(3) 0.007(2) 0.006(2) 0.006(2)
C122 0.018(3) 0.011(2) 0.017(3) 0.006(2) 0.007(2) 0.006(2)
C123 0.023(3) 0.014(2) 0.018(3) 0.008(2) 0.012(2) 0.007(2)
C124 0.017(3) 0.025(3) 0.020(3) 0.011(2) 0.011(2) 0.010(2)
C125 0.024(3) 0.018(3) 0.019(3) 0.010(2) 0.006(2) 0.013(2)
C126 0.018(3) 0.021(3) 0.013(3) 0.007(2) 0.007(2) 0.010(2)
C132 0.008(2) 0.022(3) 0.021(3) 0.011(2) 0.009(2) 0.006(2)
C133 0.019(3) 0.025(3) 0.023(3) 0.017(2) 0.009(2) 0.008(2)
C134 0.017(3) 0.053(4) 0.028(3) 0.029(3) 0.006(3) 0.009(3)
C135 0.018(3) 0.049(4) 0.019(3) 0.006(3) 0.009(3) 0.002(3)
C136 0.020(3) 0.033(3) 0.031(3) 0.008(3) 0.016(3) 0.008(2)
C141 0.019(3) 0.018(2) 0.014(3) 0.006(2) 0.009(2) 0.007(2)
C151 0.019(3) 0.012(2) 0.018(3) 0.006(2) 0.008(2) 0.000(2)
C161 0.022(3) 0.022(3) 0.021(3) 0.012(2) 0.011(2) 0.012(2)

loop_
_atom_type_symbol
_atom_type_description
_atom_type_scat_dispersion_real
_atom_type_scat_dispersion_imag
_atom_type_scat_source
C C 0.0033 0.0016 'International Tables Vol C Tables 4.2.6.8 and 6.1.1.4'
H H 0.0000 0.0000 'International Tables Vol C Tables 4.2.6.8 and 6.1.1.4'
N N 0.0061 0.0033 'International Tables Vol C Tables 4.2.6.8 and 6.1.1.4'
O O 0.0106 0.0060 'International Tables Vol C Tables 4.2.6.8 and 6.1.1.4'
Cl Cl 0.1484 0.1585 'International Tables Vol C Tables 4.2.6.8 and 6.1.1.4'
Re Re -1.0185 7.2310 'International Tables Vol C Tables 4.2.6.8 and 6.1.1.4'

loop_
_geom_angle_atom_site_label_1
_geom_angle_atom_site_label_2
_geom_angle_atom_site_label_3
_geom_angle
_geom_angle_site_symmetry_1
_geom_angle_site_symmetry_3
_geom_angle_publ_flag
C51 Re1 C61 89.5(2) . . ?
C51 Re1 C41 89.7(2) . . ?
C61 Re1 C41 86.3(2) . . ?
C51 Re1 N11 94.70(18) . . ?
C61 Re1 N11 174.61(18) . . ?
C41 Re1 N11 97.07(17) . . ?
C51 Re1 N21 92.36(17) . . ?
C61 Re1 N21 96.27(18) . . ?
C41 Re1 N21 176.74(17) . . ?
N11 Re1 N21 80.26(14) . . ?
C51 Re1 Cl1 176.81(15) . . ?
C61 Re1 Cl1 91.80(15) . . ?
C41 Re1 Cl1 93.25(15) . . ?
N11 Re1 Cl1 83.79(11) . . ?
N21 Re1 Cl1 84.62(10) . . ?
C12 N1 C22 118.2(4) . . ?
C12 N1 C32 118.0(4) . . ?
C22 N1 C32 123.7(4) . . ?
C12 N11 C16 118.1(4) . . ?
C12 N11 Re1 120.8(3) . . ?
C16 N11 Re1 121.1(3) . . ?
C26 N21 C22 118.1(4) . . ?
C26 N21 Re1 120.9(3) . . ?
C22 N21 Re1 121.0(3) . . ?
C32 N31 C36 117.8(4) . . ?
N11 C12 C13 122.4(4) . . ?
N11 C12 N1 117.4(4) . . ?
C13 C12 N1 120.2(4) . . ?
C14 C13 C12 119.2(4) . . ?
C13 C14 C15 118.2(5) . . ?
C16 C15 C14 119.9(4) . . ?
C15 C16 N11 122.1(4) . . ?
N21 C22 C23 122.2(4) . . ?
N21 C22 N1 115.7(4) . . ?
C23 C22 N1 121.8(4) . . ?
C24 C23 C22 118.8(5) . . ?
C23 C24 C25 119.2(5) . . ?
C26 C25 C24 119.1(5) . . ?
N21 C26 C25 122.5(5) . . ?
N31 C32 C33 122.8(5) . . ?
N31 C32 N1 113.9(4) . . ?
C33 C32 N1 123.2(4) . . ?
C34 C33 C32 117.3(5) . . ?
C33 C34 C35 121.2(5) . . ?
C36 C35 C34 116.3(5) . . ?
N31 C36 C35 124.6(5) . . ?
O41 C41 Re1 179.8(5) . . ?
O51 C51 Re1 178.7(5) . . ?
O61 C61 Re1 178.8(5) . . ?
C161 Re2 C141 87.9(2) . . ?
C161 Re2 C151 89.9(2) . . ?
C141 Re2 C151 85.5(2) . . ?
C161 Re2 N121 95.42(18) . . ?
C141 Re2 N121 97.53(18) . . ?
C151 Re2 N121 173.90(17) . . ?
C161 Re2 N111 94.64(18) . . ?
C141 Re2 N111 177.39(18) . . ?
C151 Re2 N111 94.92(17) . . ?
N121 Re2 N111 81.79(14) . . ?
C161 Re2 Cl2 178.07(15) . . ?
C141 Re2 Cl2 92.99(15) . . ?
C151 Re2 Cl2 91.83(15) . . ?
N121 Re2 Cl2 82.77(11) . . ?
N111 Re2 Cl2 84.43(11) . . ?
C132 N2 C122 117.8(4) . . ?
C132 N2 C112 123.6(4) . . ?
C122 N2 C112 117.6(4) . . ?
C112 N111 C116 117.8(4) . . ?
C112 N111 Re2 122.4(3) . . ?
C116 N111 Re2 119.8(3) . . ?
C122 N121 C126 117.0(4) . . ?
C122 N121 Re2 121.2(3) . . ?
C126 N121 Re2 121.6(3) . . ?
C132 N131 C136 117.1(5) . . ?
N111 C112 C113 122.7(4) . . ?
N111 C112 N2 115.3(4) . . ?
C113 C112 N2 121.9(4) . . ?
C114 C113 C112 118.7(5) . . ?
C113 C114 C115 119.3(5) . . ?
C114 C115 C116 119.3(5) . . ?
N111 C116 C115 122.2(4) . . ?
N121 C122 C123 123.0(4) . . ?
N121 C122 N2 116.9(4) . . ?
C123 C122 N2 120.0(4) . . ?
C124 C123 C122 118.9(4) . . ?
C123 C124 C125 118.7(5) . . ?
C126 C125 C124 119.2(5) . . ?
N121 C126 C125 123.1(4) . . ?
N131 C132 C133 123.0(5) . . ?
N131 C132 N2 114.8(4) . . ?
C133 C132 N2 122.1(5) . . ?
C132 C133 C134 117.9(5) . . ?
C135 C134 C133 120.7(5) . . ?
C134 C135 C136 118.0(6) . . ?
N131 C136 C135 123.3(6) . . ?
O141 C141 Re2 176.8(4) . . ?
O151 C151 Re2 177.8(4) . . ?
O161 C161 Re2 176.5(4) . . ?

loop_
_geom_bond_atom_site_label_1
_geom_bond_atom_site_label_2
_geom_bond_distance
_geom_bond_site_symmetry_2
_geom_bond_publ_flag
Re1 C51 1.897(5) . ?
Re1 C61 1.922(5) . ?
Re1 C41 1.925(5) . ?
Re1 N11 2.194(4) . ?
Re1 N21 2.210(4) . ?
Re1 Cl1 2.4706(13) . ?
O41 C41 1.143(6) . ?
O51 C51 1.163(6) . ?
O61 C61 1.155(6) . ?
N1 C12 1.413(5) . ?
N1 C22 1.413(6) . ?
N1 C32 1.416(6) . ?
N11 C12 1.334(6) . ?
N11 C16 1.365(5) . ?
N21 C26 1.346(6) . ?
N21 C22 1.354(6) . ?
N31 C32 1.327(6) . ?
N31 C36 1.342(6) . ?
C12 C13 1.390(7) . ?
C13 C14 1.379(6) . ?
C14 C15 1.392(7) . ?
C15 C16 1.359(7) . ?
C22 C23 1.388(6) . ?
C23 C24 1.371(7) . ?
C24 C25 1.394(7) . ?
C25 C26 1.371(6) . ?
C32 C33 1.398(6) . ?
C33 C34 1.369(7) . ?
C34 C35 1.396(8) . ?
C35 C36 1.363(7) . ?
Re2 C161 1.904(5) . ?
Re2 C141 1.909(5) . ?
Re2 C151 1.912(5) . ?
Re2 N121 2.195(4) . ?
Re2 N111 2.198(4) . ?
Re2 Cl2 2.4759(15) . ?
O141 C141 1.155(5) . ?
O151 C151 1.149(6) . ?
O161 C161 1.155(6) . ?
N2 C132 1.414(6) . ?
N2 C122 1.415(6) . ?
N2 C112 1.418(6) . ?
N111 C112 1.346(6) . ?
N111 C116 1.355(6) . ?
N121 C122 1.344(6) . ?
N121 C126 1.357(6) . ?
N131 C132 1.346(6) . ?
N131 C136 1.355(7) . ?
C112 C113 1.392(6) . ?
C113 C114 1.376(7) . ?
C114 C115 1.381(7) . ?
C115 C116 1.381(6) . ?
C122 C123 1.390(7) . ?
C123 C124 1.372(7) . ?
C124 C125 1.392(7) . ?
C125 C126 1.366(7) . ?
C132 C133 1.372(7) . ?
C133 C134 1.383(7) . ?
C134 C135 1.361(8) . ?
C135 C136 1.369(8) . ?
